data_1541641
loop_
_publ_author_name
'Parise, J.B.'
'Smith, P.P.K.'
'Howard, C.J.'

_publ_section_title
;
 Crystal Structure Refinement of Sn3 Sb2 S6 by High - Resolution Neutron
 Powder Diffraction
;
_journal_name_full 'Materials Research Bulletin'
_journal_page_first 503
_journal_page_last 508
_journal_volume 19
_journal_year 1984
_chemical_formula_sum 'S6 Sb2 Sn3'
_chemical_name_systematic 'Sn3 Sb2 S6'
_space_group_IT_number 62
_symmetry_space_group_name_Hall '-P 2ac 2n'
_symmetry_space_group_name_H-M 'P n m a'
_cell_angle_alpha 90
_cell_angle_beta 90
_cell_angle_gamma 90
_cell_formula_units_Z 12
_cell_length_a 23.154
_cell_length_b 3.9631
_cell_length_c 34.91
_cell_volume 3203.398
_citation_journal_id_ASTM MRBUAC
_cod_data_source_file Parise_MRBUAC_1984_1295.cif
_cod_data_source_block S6Sb2Sn3
_cod_database_code 1541641

loop_
_symmetry_equiv_pos_as_xyz
x,y,z
-x+1/2,-y,z+1/2
x+1/2,-y+1/2,-z+1/2
-x,y+1/2,-z
-x,-y,-z
x-1/2,y,-z-1/2
-x-1/2,y-1/2,z-1/2
x,-y-1/2,z

loop_
_atom_site_label
_atom_site_type_symbol
_atom_site_fract_x
_atom_site_fract_y
_atom_site_fract_z
_atom_site_occupancy
_atom_site_U_iso_or_equiv
S8 S-2 0.274 0.25 0.478 1 0.0
Sn9 Sn+2 0.462 0.75 0.742 0.6 0.0
S7 S-2 0.204 0.25 0.37 1 0.0
Sb13 Sb+3 0.298 0.25 0.724 0.4 0.0
Sb10 Sb+3 0.564 0.75 0.856 0.4 0.0
Sb6 Sb+3 0.239 0.75 0.412 0.4 0.0
Sb11 Sb+3 0.171 0.25 0.499 0.4 0.0
Sb9 Sb+3 0.462 0.75 0.742 0.4 0.0
Sn5 Sn+2 0.634 0.75 0.765 0.6 0.0
S2 S-2 0.37 0.25 0.381 1 0.0
Sn1 Sn+2 0.314 0.75 0.326 0.6 0.0
Sn11 Sn+2 0.171 0.25 0.499 0.6 0.0
Sn10 Sn+2 0.564 0.75 0.856 0.6 0.0
S17 S-2 0.47 0.75 0.885 1 0.0
S3 S-2 0.437 0.25 0.484 1 0.0
Sn4 Sn+2 0.546 0.75 0.654 0.6 0.0
S1 S-2 0.267 0.25 0.267 1 0.0
Sn7 Sn+2 0.314 0.75 0.528 0.6 0.0
Sn6 Sn+2 0.239 0.75 0.412 0.6 0.0
Sb5 Sb+3 0.634 0.75 0.765 0.4 0.0
S13 S-2 0.148 0.75 0.452 1 0.0
Sn13 Sn+2 0.298 0.25 0.724 0.6 0.0
Sb7 Sb+3 0.314 0.75 0.528 0.4 0.0
Sb12 Sb+3 0.234 0.25 0.607 0.4 0.0
S4 S-2 0.516 0.25 0.599 1 0.0
S5 S-2 0.586 0.25 0.702 1 0.0
S18 S-2 0.551 0.75 0.978 1 0.0
S9 S-2 0.35 0.25 0.586 1 0.0
Sn12 Sn+2 0.234 0.25 0.607 0.6 0.0
S10 S-2 0.413 0.25 0.704 1 0.0
S15 S-2 0.281 0.75 0.664 1 0.0
Sb15 Sb+3 0.498 0.25 0.946 0.4 0.0
S12 S-2 0.586 0.25 0.9 1 0.0
Sn2 Sn+2 0.391 0.75 0.435 0.6 0.0
Sn3 Sn+2 0.469 0.75 0.545 0.6 0.0
Sb8 Sb+3 0.389 0.75 0.635 0.4 0.0
S16 S-2 0.386 0.75 0.787 1 0.0
Sb4 Sb+3 0.546 0.75 0.654 0.4 0.0
Sb1 Sb+3 0.314 0.75 0.326 0.4 0.0
S14 S-2 0.213 0.75 0.558 1 0.0
Sn8 Sn+2 0.389 0.75 0.635 0.6 0.0
Sb14 Sb+3 0.404 0.25 0.833 0.4 0.0
Sb3 Sb+3 0.469 0.75 0.545 0.4 0.0
S6 S-2 0.677 0.25 0.803 1 0.0
Sn15 Sn+2 0.498 0.25 0.946 0.6 0.0
S11 S-2 0.509 0.25 0.805 1 0.0
Sb2 Sb+3 0.391 0.75 0.435 0.4 0.0
Sn14 Sn+2 0.404 0.25 0.833 0.6 0.0
